data_7007551
loop_
_publ_author_name
'Zhang, Lei'
'Sun, Jie'
'Zhu, Huping'
'Xu, Qiang'
'Tsumori, Nobuko'
'Chen, Jiabi'

_publ_section_title
;
 Novel dimetal bridging carbene complexes derived from a terminal
 carbonyl dimetal compound. Syntheses, structures and reactivities of
 7H-indene-coordinated diiron bridging carbene complexes.
;
_journal_issue 36
_journal_name_full 'Dalton transactions (Cambridge, England : 2003)'
_journal_page_first 4348
_journal_page_last 4358
_journal_paper_doi 10.1039/b607283f
_journal_year 2006
_chemical_formula_sum 'C22.5 H19 Cl Fe2 O5'
_chemical_formula_weight 516.53
_chemical_name_systematic
;
?
;
_space_group_IT_number 15
_symmetry_cell_setting monoclinic
_symmetry_space_group_name_Hall '-C 2yc'
_symmetry_space_group_name_H-M 'C 1 2/c 1'
_atom_sites_solution_hydrogens geom
_atom_sites_solution_primary direct
_atom_sites_solution_secondary difmap
_audit_creation_method SHELXL-97
_cell_angle_alpha 90.00
_cell_angle_beta 116.1330(10)
_cell_angle_gamma 90.00
_cell_formula_units_Z 8
_cell_length_a 20.8199(16)
_cell_length_b 16.9844(13)
_cell_length_c 14.2447(11)
_cell_measurement_reflns_used 2659
_cell_measurement_temperature 293(2)
_cell_measurement_theta_max 48.278
_cell_measurement_theta_min 5.173
_cell_volume 4522.2(6)
_computing_cell_refinement 'Bruker SMART'
_computing_data_collection 'Bruker SMART'
_computing_data_reduction 'Bruker SHELXTL'
_computing_molecular_graphics 'Bruker SHELXTL'
_computing_publication_material 'Bruker SHELXTL'
_computing_structure_refinement 'SHELXL-97 (Sheldrick, 1997)'
_computing_structure_solution 'SHELXS-97 (Sheldrick, 1990)'
_diffrn_ambient_temperature 293(2)
_diffrn_measured_fraction_theta_full 0.996
_diffrn_measured_fraction_theta_max 0.996
_diffrn_measurement_device_type 'CCD area detector'
_diffrn_measurement_method 'phi and omega scans'
_diffrn_radiation_monochromator graphite
_diffrn_radiation_source 'fine-focus sealed tube'
_diffrn_radiation_type MoK\a
_diffrn_radiation_wavelength 0.71073
_diffrn_reflns_av_R_equivalents 0.0690
_diffrn_reflns_av_sigmaI/netI 0.0740
_diffrn_reflns_limit_h_max 26
_diffrn_reflns_limit_h_min -26
_diffrn_reflns_limit_k_max 21
_diffrn_reflns_limit_k_min -17
_diffrn_reflns_limit_l_max 18
_diffrn_reflns_limit_l_min -18
_diffrn_reflns_number 13208
_diffrn_reflns_theta_full 27.00
_diffrn_reflns_theta_max 27.00
_diffrn_reflns_theta_min 1.62
_exptl_absorpt_coefficient_mu 1.431
_exptl_absorpt_correction_T_max 1.00000
_exptl_absorpt_correction_T_min 0.75523
_exptl_absorpt_correction_type empirical
_exptl_crystal_colour red
_exptl_crystal_density_diffrn 1.517
_exptl_crystal_density_method 'not measured'
_exptl_crystal_F_000 2104
_exptl_crystal_size_max 0.403
_exptl_crystal_size_mid 0.376
_exptl_crystal_size_min 0.285
_refine_diff_density_max 1.048
_refine_diff_density_min -0.508
_refine_diff_density_rms 0.096
_refine_ls_extinction_method none
_refine_ls_goodness_of_fit_ref 1.007
_refine_ls_hydrogen_treatment constr
_refine_ls_matrix_type full
_refine_ls_number_parameters 269
_refine_ls_number_reflns 4922
_refine_ls_number_restraints 1
_refine_ls_restrained_S_all 1.010
_refine_ls_R_factor_all 0.0788
_refine_ls_R_factor_gt 0.0556
_refine_ls_shift/su_max 0.001
_refine_ls_shift/su_mean 0.000
_refine_ls_structure_factor_coef Fsqd
_refine_ls_weighting_details 'calc w=1/[\s^2^(Fo^2^)+(0.0721P)^2^+0.0000P] where P=(Fo^2^+2Fc^2^)/3'
_refine_ls_weighting_scheme calc
_refine_ls_wR_factor_gt 0.1424
_refine_ls_wR_factor_ref 0.1539
_reflns_number_gt 3470
_reflns_number_total 4922
_reflns_threshold_expression >2sigma(I)
_cod_data_source_file b607283f.txt
_cod_data_source_block compl-2
_cod_depositor_comments
;
The following automatic conversions were performed:
'_symmetry_cell_setting' value 'Monoclinic' changed to 'monoclinic'
according to '/home/saulius/struct/CIF-dictionaries/cif_core.dic'
dictionary named 'cif_core.dic' version 2.4.1 from 2010-06-29.

Automatic conversion script
Id: cif_fix_enum 1527 2010-12-29 10:47:43Z saulius 
;
_cod_original_sg_symbol_H-M C2/c
_cod_original_formula_sum 'C22.50 H19 Cl Fe2 O5'
_cod_database_code 7007551

loop_
_symmetry_equiv_pos_as_xyz
'x, y, z'
'-x, y, -z+1/2'
'x+1/2, y+1/2, z'
'-x+1/2, y+1/2, -z+1/2'
'-x, -y, -z'
'x, -y, z-1/2'
'-x+1/2, -y+1/2, -z'
'x+1/2, -y+1/2, z-1/2'

loop_
_atom_site_label
_atom_site_type_symbol
_atom_site_fract_x
_atom_site_fract_y
_atom_site_fract_z
_atom_site_U_iso_or_equiv
_atom_site_adp_type
_atom_site_occupancy
_atom_site_symmetry_multiplicity
_atom_site_calc_flag
_atom_site_refinement_flags
_atom_site_disorder_assembly
_atom_site_disorder_group
Fe1 Fe 0.15444(3) 0.15363(3) 0.78433(4) 0.03747(19) Uani 1 1 d . . .
Fe2 Fe 0.18853(3) 0.06489(3) 0.65850(4) 0.03912(19) Uani 1 1 d . . .
Cl1 Cl 0.0301(10) 0.4461(10) 0.8434(12) 0.213(12) Uiso 1 1 d D . .
O1 O 0.01293(19) 0.2078(2) 0.6427(3) 0.0775(11) Uani 1 1 d . . .
O2 O 0.1913(2) 0.30204(19) 0.8948(3) 0.0741(11) Uani 1 1 d . . .
O3 O 0.0418(2) 0.0811(2) 0.4979(3) 0.0905(14) Uani 1 1 d . . .
O4 O 0.2386(2) 0.0989(2) 0.5020(3) 0.0812(12) Uani 1 1 d . . .
O5 O 0.16042(15) 0.22805(15) 0.60722(19) 0.0387(6) Uani 1 1 d . . .
C1 C 0.0697(3) 0.1859(3) 0.6951(3) 0.0478(11) Uani 1 1 d . . .
C2 C 0.1769(3) 0.2426(3) 0.8519(3) 0.0483(11) Uani 1 1 d . . .
C3 C 0.0988(3) 0.0771(3) 0.5630(4) 0.0562(12) Uani 1 1 d . . .
C4 C 0.2198(3) 0.0868(3) 0.5659(4) 0.0530(12) Uani 1 1 d . . .
C5 C 0.2034(2) 0.1844(2) 0.6979(3) 0.0357(9) Uani 1 1 d . . .
C6 C 0.1644(2) -0.0130(2) 0.7563(3) 0.0459(10) Uani 1 1 d . . .
C7 C 0.1816(3) -0.0566(2) 0.6858(4) 0.0535(12) Uani 1 1 d . . .
H7 H 0.1519 -0.0926 0.6367 0.064 Uiso 1 1 calc R . .
C8 C 0.2511(3) -0.0362(3) 0.7030(4) 0.0576(13) Uani 1 1 d . . .
H8 H 0.2750 -0.0561 0.6662 0.069 Uiso 1 1 calc R . .
C9 C 0.2791(2) 0.0195(3) 0.7850(3) 0.0504(11) Uani 1 1 d . . .
H9 H 0.3237 0.0436 0.8096 0.061 Uiso 1 1 calc R . .
C10 C 0.2277(2) 0.0323(2) 0.8234(3) 0.0435(10) Uani 1 1 d . . .
C11 C 0.2282(2) 0.0820(2) 0.9053(3) 0.0439(10) Uani 1 1 d . . .
H11 H 0.2697 0.1076 0.9511 0.053 Uiso 1 1 calc R . .
C12 C 0.1644(3) 0.0906(3) 0.9138(3) 0.0521(12) Uani 1 1 d . . .
H12 H 0.1642 0.1150 0.9721 0.063 Uiso 1 1 calc R . .
C13 C 0.1010(3) 0.0623(3) 0.8343(4) 0.0512(11) Uani 1 1 d . . .
H13 H 0.0585 0.0889 0.8185 0.061 Uiso 1 1 calc R . .
C14 C 0.0999(3) -0.0108(3) 0.7731(4) 0.0541(12) Uani 1 1 d . . .
H14A H 0.0980 -0.0573 0.8114 0.065 Uiso 1 1 calc R . .
H14B H 0.0577 -0.0105 0.7063 0.065 Uiso 1 1 calc R . .
C15 C 0.1570(3) 0.3110(2) 0.6214(3) 0.0492(11) Uani 1 1 d . . .
H15A H 0.2039 0.3343 0.6433 0.059 Uiso 1 1 calc R . .
H15B H 0.1413 0.3212 0.6751 0.059 Uiso 1 1 calc R . .
C16 C 0.1055(3) 0.3460(3) 0.5203(4) 0.0683(15) Uani 1 1 d . . .
H16A H 0.1220 0.3370 0.4681 0.102 Uiso 1 1 calc R . .
H16B H 0.1018 0.4017 0.5290 0.102 Uiso 1 1 calc R . .
H16C H 0.0594 0.3221 0.4987 0.102 Uiso 1 1 calc R . .
C17 C 0.2805(2) 0.2124(2) 0.7405(3) 0.0390(9) Uani 1 1 d . . .
C18 C 0.3067(2) 0.2394(3) 0.6718(4) 0.0509(11) Uani 1 1 d . . .
H18 H 0.2767 0.2405 0.6004 0.061 Uiso 1 1 calc R . .
C19 C 0.3763(3) 0.2646(3) 0.7078(5) 0.0653(14) Uani 1 1 d . . .
H19 H 0.3926 0.2817 0.6602 0.078 Uiso 1 1 calc R . .
C20 C 0.4219(3) 0.2650(3) 0.8117(5) 0.0691(15) Uani 1 1 d . . .
H20 H 0.4690 0.2817 0.8348 0.083 Uiso 1 1 calc R . .
C21 C 0.3974(3) 0.2407(3) 0.8814(4) 0.0662(14) Uani 1 1 d . . .
H21 H 0.4278 0.2415 0.9526 0.079 Uiso 1 1 calc R . .
C22 C 0.3268(2) 0.2145(3) 0.8463(3) 0.0522(12) Uani 1 1 d . . .
H22 H 0.3108 0.1983 0.8947 0.063 Uiso 1 1 calc R . .
C23 C 0.0000 0.518(2) 0.7500 0.16(2) Uiso 1 2 d SD . .
H23A H -0.0378 0.5503 0.7521 0.188 Uiso 0.50 1 calc PR . .
H23B H 0.0378 0.5503 0.7479 0.188 Uiso 0.50 1 calc PR . .

loop_
_atom_site_aniso_label
_atom_site_aniso_U_11
_atom_site_aniso_U_22
_atom_site_aniso_U_33
_atom_site_aniso_U_23
_atom_site_aniso_U_13
_atom_site_aniso_U_12
Fe1 0.0512(4) 0.0294(3) 0.0308(3) 0.0012(2) 0.0171(3) 0.0016(3)
Fe2 0.0573(4) 0.0268(3) 0.0321(3) -0.0019(2) 0.0186(3) -0.0017(3)
O1 0.057(2) 0.093(3) 0.075(3) 0.025(2) 0.022(2) 0.012(2)
O2 0.121(3) 0.040(2) 0.054(2) -0.0144(16) 0.031(2) -0.0020(19)
O3 0.070(2) 0.083(3) 0.069(3) -0.008(2) -0.015(2) -0.011(2)
O4 0.139(4) 0.060(2) 0.072(2) -0.0100(19) 0.072(3) -0.017(2)
O5 0.0554(17) 0.0259(14) 0.0260(13) 0.0012(10) 0.0100(12) -0.0029(12)
C1 0.057(3) 0.046(3) 0.042(2) 0.005(2) 0.023(2) 0.000(2)
C2 0.071(3) 0.039(2) 0.035(2) 0.0033(19) 0.024(2) 0.006(2)
C3 0.075(3) 0.041(3) 0.047(3) -0.006(2) 0.022(3) -0.009(2)
C4 0.076(3) 0.034(2) 0.049(3) -0.008(2) 0.028(3) -0.005(2)
C5 0.050(2) 0.0270(19) 0.0253(19) -0.0015(15) 0.0118(17) -0.0002(17)
C6 0.069(3) 0.030(2) 0.038(2) 0.0070(17) 0.024(2) -0.001(2)
C7 0.087(4) 0.024(2) 0.054(3) -0.0031(19) 0.036(3) -0.005(2)
C8 0.093(4) 0.032(2) 0.056(3) 0.002(2) 0.040(3) 0.015(2)
C9 0.055(3) 0.037(2) 0.056(3) 0.008(2) 0.021(2) 0.011(2)
C10 0.061(3) 0.027(2) 0.037(2) 0.0105(17) 0.017(2) 0.0059(19)
C11 0.059(3) 0.035(2) 0.032(2) 0.0033(17) 0.015(2) 0.002(2)
C12 0.088(4) 0.038(2) 0.035(2) 0.0088(19) 0.032(2) 0.002(2)
C13 0.065(3) 0.043(3) 0.053(3) 0.009(2) 0.032(2) 0.002(2)
C14 0.070(3) 0.040(3) 0.054(3) 0.005(2) 0.028(3) -0.009(2)
C15 0.069(3) 0.030(2) 0.047(3) 0.0047(18) 0.024(2) 0.004(2)
C16 0.082(4) 0.051(3) 0.058(3) 0.017(2) 0.017(3) 0.014(3)
C17 0.047(2) 0.0235(19) 0.041(2) -0.0032(17) 0.0148(19) 0.0009(17)
C18 0.059(3) 0.044(3) 0.051(3) -0.005(2) 0.026(2) -0.008(2)
C19 0.070(3) 0.049(3) 0.091(4) -0.008(3) 0.048(3) -0.007(3)
C20 0.043(3) 0.062(3) 0.093(4) -0.009(3) 0.022(3) -0.008(2)
C21 0.052(3) 0.060(3) 0.063(3) -0.001(3) 0.004(3) -0.002(3)
C22 0.054(3) 0.045(3) 0.044(3) 0.001(2) 0.009(2) -0.001(2)

loop_
_atom_type_symbol
_atom_type_description
_atom_type_scat_dispersion_real
_atom_type_scat_dispersion_imag
_atom_type_scat_source
C C 0.0033 0.0016 'International Tables Vol C Tables 4.2.6.8 and 6.1.1.4'
H H 0.0000 0.0000 'International Tables Vol C Tables 4.2.6.8 and 6.1.1.4'
O O 0.0106 0.0060 'International Tables Vol C Tables 4.2.6.8 and 6.1.1.4'
Cl Cl 0.1484 0.1585 'International Tables Vol C Tables 4.2.6.8 and 6.1.1.4'
Fe Fe 0.3463 0.8444 'International Tables Vol C Tables 4.2.6.8 and 6.1.1.4'

loop_
_geom_angle_atom_site_label_1
_geom_angle_atom_site_label_2
_geom_angle_atom_site_label_3
_geom_angle
_geom_angle_site_symmetry_1
_geom_angle_site_symmetry_3
_geom_angle_publ_flag
C2 Fe1 C1 93.9(2) . . ?
C2 Fe1 C5 91.59(19) . . ?
C1 Fe1 C5 95.50(18) . . ?
C2 Fe1 C12 93.43(19) . . ?
C1 Fe1 C12 119.0(2) . . ?
C5 Fe1 C12 144.58(18) . . ?
C2 Fe1 C11 97.29(18) . . ?
C1 Fe1 C11 155.66(19) . . ?
C5 Fe1 C11 105.66(17) . . ?
C12 Fe1 C11 38.92(17) . . ?
C2 Fe1 C13 118.94(19) . . ?
C1 Fe1 C13 87.96(19) . . ?
C5 Fe1 C13 149.03(16) . . ?
C12 Fe1 C13 37.96(17) . . ?
C11 Fe1 C13 67.71(18) . . ?
C2 Fe1 C10 127.52(18) . . ?
C1 Fe1 C10 138.51(18) . . ?
C5 Fe1 C10 85.70(15) . . ?
C12 Fe1 C10 63.72(17) . . ?
C11 Fe1 C10 35.35(14) . . ?
C13 Fe1 C10 71.94(16) . . ?
C2 Fe1 Fe2 140.88(16) . . ?
C1 Fe1 Fe2 99.84(15) . . ?
C5 Fe1 Fe2 50.96(11) . . ?
C12 Fe1 Fe2 110.83(13) . . ?
C11 Fe1 Fe2 84.82(12) . . ?
C13 Fe1 Fe2 98.10(12) . . ?
C10 Fe1 Fe2 50.27(10) . . ?
C4 Fe2 C3 90.7(2) . . ?
C4 Fe2 C8 90.8(2) . . ?
C3 Fe2 C8 129.6(2) . . ?
C4 Fe2 C5 86.34(18) . . ?
C3 Fe2 C5 94.22(18) . . ?
C8 Fe2 C5 136.14(18) . . ?
C4 Fe2 C9 103.5(2) . . ?
C3 Fe2 C9 161.1(2) . . ?
C8 Fe2 C9 39.59(17) . . ?
C5 Fe2 C9 98.93(16) . . ?
C4 Fe2 C7 115.1(2) . . ?
C3 Fe2 C7 97.0(2) . . ?
C8 Fe2 C7 38.98(18) . . ?
C5 Fe2 C7 155.56(17) . . ?
C9 Fe2 C7 65.93(19) . . ?
C4 Fe2 C6 153.72(19) . . ?
C3 Fe2 C6 95.9(2) . . ?
C8 Fe2 C6 65.50(19) . . ?
C5 Fe2 C6 118.36(16) . . ?
C9 Fe2 C6 65.98(18) . . ?
C7 Fe2 C6 38.88(17) . . ?
C4 Fe2 C10 140.9(2) . . ?
C3 Fe2 C10 128.4(2) . . ?
C8 Fe2 C10 65.00(17) . . ?
C5 Fe2 C10 90.92(15) . . ?
C9 Fe2 C10 38.51(17) . . ?
C7 Fe2 C10 65.16(17) . . ?
C6 Fe2 C10 39.41(16) . . ?
C4 Fe2 Fe1 133.21(15) . . ?
C3 Fe2 Fe1 86.97(15) . . ?
C8 Fe2 Fe1 125.37(13) . . ?
C5 Fe2 Fe1 47.38(11) . . ?
C9 Fe2 Fe1 92.01(13) . . ?
C7 Fe2 Fe1 111.57(13) . . ?
C6 Fe2 Fe1 72.70(12) . . ?
C10 Fe2 Fe1 60.37(11) . . ?
C23 Cl1 Cl1 45.6(9) . 2_556 ?
C5 O5 C15 116.0(3) . . ?
O1 C1 Fe1 174.9(4) . . ?
O2 C2 Fe1 178.8(4) . . ?
O3 C3 Fe2 175.5(5) . . ?
O4 C4 Fe2 177.1(4) . . ?
O5 C5 C17 109.4(3) . . ?
O5 C5 Fe1 114.5(3) . . ?
C17 C5 Fe1 125.2(3) . . ?
O5 C5 Fe2 107.7(2) . . ?
C17 C5 Fe2 114.5(3) . . ?
Fe1 C5 Fe2 81.67(14) . . ?
C7 C6 C10 107.6(4) . . ?
C7 C6 C14 131.7(4) . . ?
C10 C6 C14 120.5(4) . . ?
C7 C6 Fe2 69.9(2) . . ?
C10 C6 Fe2 72.4(2) . . ?
C14 C6 Fe2 126.0(3) . . ?
C8 C7 C6 108.2(4) . . ?
C8 C7 Fe2 69.0(2) . . ?
C6 C7 Fe2 71.3(2) . . ?
C8 C7 H7 125.9 . . ?
C6 C7 H7 125.9 . . ?
Fe2 C7 H7 125.4 . . ?
C7 C8 C9 109.2(4) . . ?
C7 C8 Fe2 72.0(3) . . ?
C9 C8 Fe2 71.0(2) . . ?
C7 C8 H8 125.4 . . ?
C9 C8 H8 125.4 . . ?
Fe2 C8 H8 123.2 . . ?
C8 C9 C10 108.3(4) . . ?
C8 C9 Fe2 69.4(3) . . ?
C10 C9 Fe2 74.3(2) . . ?
C8 C9 H9 125.8 . . ?
C10 C9 H9 125.8 . . ?
Fe2 C9 H9 122.1 . . ?
C9 C10 C11 131.8(4) . . ?
C9 C10 C6 106.5(4) . . ?
C11 C10 C6 121.6(4) . . ?
C9 C10 Fe2 67.2(2) . . ?
C11 C10 Fe2 126.1(3) . . ?
C6 C10 Fe2 68.2(2) . . ?
C9 C10 Fe1 122.4(3) . . ?
C11 C10 Fe1 58.5(2) . . ?
C6 C10 Fe1 90.1(3) . . ?
Fe2 C10 Fe1 69.36(11) . . ?
C12 C11 C10 117.7(4) . . ?
C12 C11 Fe1 68.5(2) . . ?
C10 C11 Fe1 86.2(2) . . ?
C12 C11 H11 121.1 . . ?
C10 C11 H11 121.1 . . ?
Fe1 C11 H11 114.8 . . ?
C13 C12 C11 119.5(4) . . ?
C13 C12 Fe1 76.5(2) . . ?
C11 C12 Fe1 72.6(2) . . ?
C13 C12 H12 120.3 . . ?
C11 C12 H12 120.3 . . ?
Fe1 C12 H12 121.9 . . ?
C12 C13 C14 121.4(4) . . ?
C12 C13 Fe1 65.6(2) . . ?
C14 C13 Fe1 105.9(3) . . ?
C12 C13 H13 119.3 . . ?
C14 C13 H13 119.3 . . ?
Fe1 C13 H13 98.2 . . ?
C6 C14 C13 109.4(4) . . ?
C6 C14 H14A 109.8 . . ?
C13 C14 H14A 109.8 . . ?
C6 C14 H14B 109.8 . . ?
C13 C14 H14B 109.8 . . ?
H14A C14 H14B 108.2 . . ?
O5 C15 C16 108.5(4) . . ?
O5 C15 H15A 110.0 . . ?
C16 C15 H15A 110.0 . . ?
O5 C15 H15B 110.0 . . ?
C16 C15 H15B 110.0 . . ?
H15A C15 H15B 108.4 . . ?
C15 C16 H16A 109.5 . . ?
C15 C16 H16B 109.5 . . ?
H16A C16 H16B 109.5 . . ?
C15 C16 H16C 109.5 . . ?
H16A C16 H16C 109.5 . . ?
H16B C16 H16C 109.5 . . ?
C22 C17 C18 117.0(4) . . ?
C22 C17 C5 123.2(4) . . ?
C18 C17 C5 119.7(4) . . ?
C19 C18 C17 121.0(4) . . ?
C19 C18 H18 119.5 . . ?
C17 C18 H18 119.5 . . ?
C20 C19 C18 121.6(5) . . ?
C20 C19 H19 119.2 . . ?
C18 C19 H19 119.2 . . ?
C19 C20 C21 118.9(5) . . ?
C19 C20 H20 120.5 . . ?
C21 C20 H20 120.5 . . ?
C20 C21 C22 120.4(5) . . ?
C20 C21 H21 119.8 . . ?
C22 C21 H21 119.8 . . ?
C17 C22 C21 121.0(5) . . ?
C17 C22 H22 119.5 . . ?
C21 C22 H22 119.5 . . ?
Cl1 C23 Cl1 88.8(19) 2_556 . ?
Cl1 C23 H23A 113.9 2_556 . ?
Cl1 C23 H23A 113.9 . . ?
Cl1 C23 H23B 113.9 2_556 . ?
Cl1 C23 H23B 113.9 . . ?
H23A C23 H23B 111.1 . . ?

loop_
_geom_bond_atom_site_label_1
_geom_bond_atom_site_label_2
_geom_bond_distance
_geom_bond_site_symmetry_2
_geom_bond_publ_flag
Fe1 C2 1.742(4) . ?
Fe1 C1 1.747(5) . ?
Fe1 C5 1.983(4) . ?
Fe1 C12 2.062(4) . ?
Fe1 C11 2.116(4) . ?
Fe1 C13 2.202(4) . ?
Fe1 C10 2.476(4) . ?
Fe1 Fe2 2.6663(8) . ?
Fe2 C4 1.748(5) . ?
Fe2 C3 1.773(5) . ?
Fe2 C8 2.078(4) . ?
Fe2 C5 2.093(4) . ?
Fe2 C9 2.099(4) . ?
Fe2 C7 2.117(4) . ?
Fe2 C6 2.135(4) . ?
Fe2 C10 2.191(4) . ?
Cl1 C23 1.709(17) . ?
Cl1 Cl1 2.39(3) 2_556 ?
O1 C1 1.147(5) . ?
O2 C2 1.149(5) . ?
O3 C3 1.142(5) . ?
O4 C4 1.157(5) . ?
O5 C5 1.414(4) . ?
O5 C15 1.430(5) . ?
C5 C17 1.520(5) . ?
C6 C7 1.415(6) . ?
C6 C10 1.460(6) . ?
C6 C14 1.465(6) . ?
C7 C8 1.400(7) . ?
C7 H7 0.9300 . ?
C8 C9 1.415(6) . ?
C8 H8 0.9300 . ?
C9 C10 1.417(6) . ?
C9 H9 0.9300 . ?
C10 C11 1.436(6) . ?
C11 C12 1.393(6) . ?
C11 H11 0.9300 . ?
C12 C13 1.393(6) . ?
C12 H12 0.9300 . ?
C13 C14 1.511(6) . ?
C13 H13 0.9300 . ?
C14 H14A 0.9700 . ?
C14 H14B 0.9700 . ?
C15 C16 1.489(6) . ?
C15 H15A 0.9700 . ?
C15 H15B 0.9700 . ?
C16 H16A 0.9600 . ?
C16 H16B 0.9600 . ?
C16 H16C 0.9600 . ?
C17 C22 1.387(5) . ?
C17 C18 1.392(6) . ?
C18 C19 1.374(7) . ?
C18 H18 0.9300 . ?
C19 C20 1.361(7) . ?
C19 H19 0.9300 . ?
C20 C21 1.365(7) . ?
C20 H20 0.9300 . ?
C21 C22 1.399(7) . ?
C21 H21 0.9300 . ?
C22 H22 0.9300 . ?
C23 Cl1 1.709(17) 2_556 ?
C23 H23A 0.9700 . ?
C23 H23B 0.9700 . ?

loop_
_geom_torsion_atom_site_label_1
_geom_torsion_atom_site_label_2
_geom_torsion_atom_site_label_3
_geom_torsion_atom_site_label_4
_geom_torsion
_geom_torsion_site_symmetry_1
_geom_torsion_site_symmetry_2
_geom_torsion_site_symmetry_3
_geom_torsion_site_symmetry_4
_geom_torsion_publ_flag
C2 Fe1 Fe2 C4 -30.2(3) . . . . ?
C1 Fe1 Fe2 C4 78.7(3) . . . . ?
C5 Fe1 Fe2 C4 -10.4(2) . . . . ?
C12 Fe1 Fe2 C4 -154.9(3) . . . . ?
C11 Fe1 Fe2 C4 -125.4(2) . . . . ?
C13 Fe1 Fe2 C4 168.0(2) . . . . ?
C10 Fe1 Fe2 C4 -133.7(3) . . . . ?
C2 Fe1 Fe2 C3 -118.3(3) . . . . ?
C1 Fe1 Fe2 C3 -9.4(2) . . . . ?
C5 Fe1 Fe2 C3 -98.6(2) . . . . ?
C12 Fe1 Fe2 C3 116.9(2) . . . . ?
C11 Fe1 Fe2 C3 146.5(2) . . . . ?
C13 Fe1 Fe2 C3 79.9(2) . . . . ?
C10 Fe1 Fe2 C3 138.2(2) . . . . ?
C2 Fe1 Fe2 C8 103.5(3) . . . . ?
C1 Fe1 Fe2 C8 -147.6(2) . . . . ?
C5 Fe1 Fe2 C8 123.3(2) . . . . ?
C12 Fe1 Fe2 C8 -21.2(2) . . . . ?
C11 Fe1 Fe2 C8 8.3(2) . . . . ?
C13 Fe1 Fe2 C8 -58.3(2) . . . . ?
C10 Fe1 Fe2 C8 0.0(2) . . . . ?
C2 Fe1 Fe2 C5 -19.8(3) . . . . ?
C1 Fe1 Fe2 C5 89.1(2) . . . . ?
C12 Fe1 Fe2 C5 -144.5(2) . . . . ?
C11 Fe1 Fe2 C5 -114.99(19) . . . . ?
C13 Fe1 Fe2 C5 178.44(19) . . . . ?
C10 Fe1 Fe2 C5 -123.27(19) . . . . ?
C2 Fe1 Fe2 C9 80.5(3) . . . . ?
C1 Fe1 Fe2 C9 -170.6(2) . . . . ?
C5 Fe1 Fe2 C9 100.30(19) . . . . ?
C12 Fe1 Fe2 C9 -44.2(2) . . . . ?
C11 Fe1 Fe2 C9 -14.69(18) . . . . ?
C13 Fe1 Fe2 C9 -81.26(18) . . . . ?
C10 Fe1 Fe2 C9 -22.97(18) . . . . ?
C2 Fe1 Fe2 C7 145.4(3) . . . . ?
C1 Fe1 Fe2 C7 -105.7(2) . . . . ?
C5 Fe1 Fe2 C7 165.2(2) . . . . ?
C12 Fe1 Fe2 C7 20.7(2) . . . . ?
C11 Fe1 Fe2 C7 50.2(2) . . . . ?
C13 Fe1 Fe2 C7 -16.4(2) . . . . ?
C10 Fe1 Fe2 C7 41.9(2) . . . . ?
C2 Fe1 Fe2 C6 144.6(3) . . . . ?
C1 Fe1 Fe2 C6 -106.5(2) . . . . ?
C5 Fe1 Fe2 C6 164.35(19) . . . . ?
C12 Fe1 Fe2 C6 19.9(2) . . . . ?
C11 Fe1 Fe2 C6 49.37(17) . . . . ?
C13 Fe1 Fe2 C6 -17.21(18) . . . . ?
C10 Fe1 Fe2 C6 41.08(18) . . . . ?
C2 Fe1 Fe2 C10 103.5(3) . . . . ?
C1 Fe1 Fe2 C10 -147.6(2) . . . . ?
C5 Fe1 Fe2 C10 123.27(19) . . . . ?
C12 Fe1 Fe2 C10 -21.2(2) . . . . ?
C11 Fe1 Fe2 C10 8.28(18) . . . . ?
C13 Fe1 Fe2 C10 -58.29(18) . . . . ?
C2 Fe1 C1 O1 -62(5) . . . . ?
C5 Fe1 C1 O1 -154(5) . . . . ?
C12 Fe1 C1 O1 34(5) . . . . ?
C11 Fe1 C1 O1 55(5) . . . . ?
C13 Fe1 C1 O1 56(5) . . . . ?
C10 Fe1 C1 O1 116(5) . . . . ?
Fe2 Fe1 C1 O1 154(5) . . . . ?
C1 Fe1 C2 O2 -49(22) . . . . ?
C5 Fe1 C2 O2 47(22) . . . . ?
C12 Fe1 C2 O2 -168(100) . . . . ?
C11 Fe1 C2 O2 153(21) . . . . ?
C13 Fe1 C2 O2 -139(21) . . . . ?
C10 Fe1 C2 O2 133(21) . . . . ?
Fe2 Fe1 C2 O2 62(22) . . . . ?
C4 Fe2 C3 O3 60(6) . . . . ?
C8 Fe2 C3 O3 -32(6) . . . . ?
C5 Fe2 C3 O3 146(6) . . . . ?
C9 Fe2 C3 O3 -79(6) . . . . ?
C7 Fe2 C3 O3 -55(6) . . . . ?
C6 Fe2 C3 O3 -94(6) . . . . ?
C10 Fe2 C3 O3 -119(6) . . . . ?
Fe1 Fe2 C3 O3 -167(6) . . . . ?
C3 Fe2 C4 O4 -53(10) . . . . ?
C8 Fe2 C4 O4 77(10) . . . . ?
C5 Fe2 C4 O4 -147(10) . . . . ?
C9 Fe2 C4 O4 115(10) . . . . ?
C7 Fe2 C4 O4 45(10) . . . . ?
C6 Fe2 C4 O4 52(10) . . . . ?
C10 Fe2 C4 O4 126(9) . . . . ?
Fe1 Fe2 C4 O4 -139(9) . . . . ?
C15 O5 C5 C17 -61.9(4) . . . . ?
C15 O5 C5 Fe1 84.3(4) . . . . ?
C15 O5 C5 Fe2 173.1(3) . . . . ?
C2 Fe1 C5 O5 -86.6(3) . . . . ?
C1 Fe1 C5 O5 7.5(3) . . . . ?
C12 Fe1 C5 O5 175.2(3) . . . . ?
C11 Fe1 C5 O5 175.3(2) . . . . ?
C13 Fe1 C5 O5 102.7(4) . . . . ?
C10 Fe1 C5 O5 145.9(3) . . . . ?
Fe2 Fe1 C5 O5 105.7(3) . . . . ?
C2 Fe1 C5 C17 53.5(3) . . . . ?
C1 Fe1 C5 C17 147.6(3) . . . . ?
C12 Fe1 C5 C17 -44.7(5) . . . . ?
C11 Fe1 C5 C17 -44.6(3) . . . . ?
C13 Fe1 C5 C17 -117.2(4) . . . . ?
C10 Fe1 C5 C17 -74.1(3) . . . . ?
Fe2 Fe1 C5 C17 -114.2(3) . . . . ?
C2 Fe1 C5 Fe2 167.66(17) . . . . ?
C1 Fe1 C5 Fe2 -98.22(18) . . . . ?
C12 Fe1 C5 Fe2 69.5(3) . . . . ?
C11 Fe1 C5 Fe2 69.63(16) . . . . ?
C13 Fe1 C5 Fe2 -3.0(4) . . . . ?
C10 Fe1 C5 Fe2 40.15(13) . . . . ?
C4 Fe2 C5 O5 59.3(3) . . . . ?
C3 Fe2 C5 O5 -31.2(3) . . . . ?
C8 Fe2 C5 O5 146.7(3) . . . . ?
C9 Fe2 C5 O5 162.4(3) . . . . ?
C7 Fe2 C5 O5 -148.3(4) . . . . ?
C6 Fe2 C5 O5 -130.1(3) . . . . ?
C10 Fe2 C5 O5 -159.7(3) . . . . ?
Fe1 Fe2 C5 O5 -113.1(3) . . . . ?
C4 Fe2 C5 C17 -62.6(3) . . . . ?
C3 Fe2 C5 C17 -153.1(3) . . . . ?
C8 Fe2 C5 C17 24.7(4) . . . . ?
C9 Fe2 C5 C17 40.5(3) . . . . ?
C7 Fe2 C5 C17 89.8(5) . . . . ?
C6 Fe2 C5 C17 107.9(3) . . . . ?
C10 Fe2 C5 C17 78.3(3) . . . . ?
Fe1 Fe2 C5 C17 125.0(3) . . . . ?
C4 Fe2 C5 Fe1 172.42(18) . . . . ?
C3 Fe2 C5 Fe1 81.96(19) . . . . ?
C8 Fe2 C5 Fe1 -100.2(2) . . . . ?
C9 Fe2 C5 Fe1 -84.47(17) . . . . ?
C7 Fe2 C5 Fe1 -35.2(5) . . . . ?
C6 Fe2 C5 Fe1 -17.0(2) . . . . ?
C10 Fe2 C5 Fe1 -46.62(15) . . . . ?
C4 Fe2 C6 C7 -9.8(6) . . . . ?
C3 Fe2 C6 C7 93.8(3) . . . . ?
C8 Fe2 C6 C7 -37.3(3) . . . . ?
C5 Fe2 C6 C7 -168.2(3) . . . . ?
C9 Fe2 C6 C7 -80.9(3) . . . . ?
C10 Fe2 C6 C7 -117.1(4) . . . . ?
Fe1 Fe2 C6 C7 178.8(3) . . . . ?
C4 Fe2 C6 C10 107.2(5) . . . . ?
C3 Fe2 C6 C10 -149.1(3) . . . . ?
C8 Fe2 C6 C10 79.8(3) . . . . ?
C5 Fe2 C6 C10 -51.1(3) . . . . ?
C9 Fe2 C6 C10 36.2(2) . . . . ?
C7 Fe2 C6 C10 117.1(4) . . . . ?
Fe1 Fe2 C6 C10 -64.1(2) . . . . ?
C4 Fe2 C6 C14 -137.4(5) . . . . ?
C3 Fe2 C6 C14 -33.8(4) . . . . ?
C8 Fe2 C6 C14 -164.9(4) . . . . ?
C5 Fe2 C6 C14 64.3(4) . . . . ?
C9 Fe2 C6 C14 151.5(4) . . . . ?
C7 Fe2 C6 C14 -127.6(5) . . . . ?
C10 Fe2 C6 C14 115.3(5) . . . . ?
Fe1 Fe2 C6 C14 51.2(4) . . . . ?
C10 C6 C7 C8 -3.5(5) . . . . ?
C14 C6 C7 C8 -179.9(4) . . . . ?
Fe2 C6 C7 C8 59.4(3) . . . . ?
C10 C6 C7 Fe2 -62.9(3) . . . . ?
C14 C6 C7 Fe2 120.8(5) . . . . ?
C4 Fe2 C7 C8 56.4(3) . . . . ?
C3 Fe2 C7 C8 150.4(3) . . . . ?
C5 Fe2 C7 C8 -93.0(5) . . . . ?
C9 Fe2 C7 C8 -37.8(3) . . . . ?
C6 Fe2 C7 C8 -118.8(4) . . . . ?
C10 Fe2 C7 C8 -80.3(3) . . . . ?
Fe1 Fe2 C7 C8 -120.1(3) . . . . ?
C4 Fe2 C7 C6 175.2(3) . . . . ?
C3 Fe2 C7 C6 -90.7(3) . . . . ?
C8 Fe2 C7 C6 118.8(4) . . . . ?
C5 Fe2 C7 C6 25.9(6) . . . . ?
C9 Fe2 C7 C6 81.0(3) . . . . ?
C10 Fe2 C7 C6 38.5(3) . . . . ?
Fe1 Fe2 C7 C6 -1.2(3) . . . . ?
C6 C7 C8 C9 0.8(5) . . . . ?
Fe2 C7 C8 C9 61.6(3) . . . . ?
C6 C7 C8 Fe2 -60.8(3) . . . . ?
C4 Fe2 C8 C7 -131.1(3) . . . . ?
C3 Fe2 C8 C7 -39.4(4) . . . . ?
C5 Fe2 C8 C7 143.4(3) . . . . ?
C9 Fe2 C8 C7 118.5(4) . . . . ?
C6 Fe2 C8 C7 37.2(3) . . . . ?
C10 Fe2 C8 C7 80.8(3) . . . . ?
Fe1 Fe2 C8 C7 80.8(3) . . . . ?
C4 Fe2 C8 C9 110.5(3) . . . . ?
C3 Fe2 C8 C9 -157.9(3) . . . . ?
C5 Fe2 C8 C9 24.9(4) . . . . ?
C7 Fe2 C8 C9 -118.5(4) . . . . ?
C6 Fe2 C8 C9 -81.3(3) . . . . ?
C10 Fe2 C8 C9 -37.7(3) . . . . ?
Fe1 Fe2 C8 C9 -37.7(3) . . . . ?
C7 C8 C9 C10 2.3(5) . . . . ?
Fe2 C8 C9 C10 64.6(3) . . . . ?
C7 C8 C9 Fe2 -62.2(3) . . . . ?
C4 Fe2 C9 C8 -74.5(3) . . . . ?
C3 Fe2 C9 C8 63.5(7) . . . . ?
C5 Fe2 C9 C8 -162.8(3) . . . . ?
C7 Fe2 C9 C8 37.3(3) . . . . ?
C6 Fe2 C9 C8 80.0(3) . . . . ?
C10 Fe2 C9 C8 117.0(4) . . . . ?
Fe1 Fe2 C9 C8 150.1(3) . . . . ?
C4 Fe2 C9 C10 168.5(3) . . . . ?
C3 Fe2 C9 C10 -53.5(7) . . . . ?
C8 Fe2 C9 C10 -117.0(4) . . . . ?
C5 Fe2 C9 C10 80.1(3) . . . . ?
C7 Fe2 C9 C10 -79.8(3) . . . . ?
C6 Fe2 C9 C10 -37.0(2) . . . . ?
Fe1 Fe2 C9 C10 33.0(2) . . . . ?
C8 C9 C10 C11 179.8(4) . . . . ?
Fe2 C9 C10 C11 -118.8(4) . . . . ?
C8 C9 C10 C6 -4.4(5) . . . . ?
Fe2 C9 C10 C6 57.0(3) . . . . ?
C8 C9 C10 Fe2 -61.4(3) . . . . ?
C8 C9 C10 Fe1 -105.4(4) . . . . ?
Fe2 C9 C10 Fe1 -44.0(3) . . . . ?
C7 C6 C10 C9 4.9(4) . . . . ?
C14 C6 C10 C9 -178.3(4) . . . . ?
Fe2 C6 C10 C9 -56.4(3) . . . . ?
C7 C6 C10 C11 -178.8(4) . . . . ?
C14 C6 C10 C11 -2.0(6) . . . . ?
Fe2 C6 C10 C11 119.9(4) . . . . ?
C7 C6 C10 Fe2 61.3(3) . . . . ?
C14 C6 C10 Fe2 -121.9(4) . . . . ?
C7 C6 C10 Fe1 128.9(3) . . . . ?
C14 C6 C10 Fe1 -54.2(4) . . . . ?
Fe2 C6 C10 Fe1 67.64(11) . . . . ?
C4 Fe2 C10 C9 -17.9(4) . . . . ?
C3 Fe2 C10 C9 160.6(3) . . . . ?
C8 Fe2 C10 C9 38.8(3) . . . . ?
C5 Fe2 C10 C9 -103.2(3) . . . . ?
C7 Fe2 C10 C9 82.0(3) . . . . ?
C6 Fe2 C10 C9 120.0(4) . . . . ?
Fe1 Fe2 C10 C9 -141.2(3) . . . . ?
C4 Fe2 C10 C11 108.1(4) . . . . ?
C3 Fe2 C10 C11 -73.3(5) . . . . ?
C8 Fe2 C10 C11 164.8(5) . . . . ?
C5 Fe2 C10 C11 22.8(4) . . . . ?
C9 Fe2 C10 C11 126.1(5) . . . . ?
C7 Fe2 C10 C11 -152.0(5) . . . . ?
C6 Fe2 C10 C11 -114.0(5) . . . . ?
Fe1 Fe2 C10 C11 -15.2(3) . . . . ?
C4 Fe2 C10 C6 -137.9(3) . . . . ?
C3 Fe2 C10 C6 40.7(3) . . . . ?
C8 Fe2 C10 C6 -81.2(3) . . . . ?
C5 Fe2 C10 C6 136.8(3) . . . . ?
C9 Fe2 C10 C6 -120.0(4) . . . . ?
C7 Fe2 C10 C6 -38.0(3) . . . . ?
Fe1 Fe2 C10 C6 98.8(3) . . . . ?
C4 Fe2 C10 Fe1 123.3(3) . . . . ?
C3 Fe2 C10 Fe1 -58.1(2) . . . . ?
C8 Fe2 C10 Fe1 180.0(2) . . . . ?
C5 Fe2 C10 Fe1 37.97(13) . . . . ?
C9 Fe2 C10 Fe1 141.2(3) . . . . ?
C7 Fe2 C10 Fe1 -136.83(19) . . . . ?
C6 Fe2 C10 Fe1 -98.8(3) . . . . ?
C2 Fe1 C10 C9 -86.1(4) . . . . ?
C1 Fe1 C10 C9 96.0(4) . . . . ?
C5 Fe1 C10 C9 2.5(4) . . . . ?
C12 Fe1 C10 C9 -159.0(4) . . . . ?
C11 Fe1 C10 C9 -122.5(5) . . . . ?
C13 Fe1 C10 C9 160.8(4) . . . . ?
Fe2 Fe1 C10 C9 43.2(3) . . . . ?
C2 Fe1 C10 C11 36.3(4) . . . . ?
C1 Fe1 C10 C11 -141.5(3) . . . . ?
C5 Fe1 C10 C11 125.0(3) . . . . ?
C12 Fe1 C10 C11 -36.5(3) . . . . ?
C13 Fe1 C10 C11 -76.7(3) . . . . ?
Fe2 Fe1 C10 C11 165.6(3) . . . . ?
C2 Fe1 C10 C6 164.1(3) . . . . ?
C1 Fe1 C10 C6 -13.8(4) . . . . ?
C5 Fe1 C10 C6 -107.2(3) . . . . ?
C12 Fe1 C10 C6 91.2(3) . . . . ?
C11 Fe1 C10 C6 127.8(4) . . . . ?
C13 Fe1 C10 C6 51.0(3) . . . . ?
Fe2 Fe1 C10 C6 -66.6(2) . . . . ?
C2 Fe1 C10 Fe2 -129.3(2) . . . . ?
C1 Fe1 C10 Fe2 52.8(3) . . . . ?
C5 Fe1 C10 Fe2 -40.63(13) . . . . ?
C12 Fe1 C10 Fe2 157.8(2) . . . . ?
C11 Fe1 C10 Fe2 -165.6(3) . . . . ?
C13 Fe1 C10 Fe2 117.64(16) . . . . ?
C9 C10 C11 C12 170.4(4) . . . . ?
C6 C10 C11 C12 -4.9(6) . . . . ?
Fe2 C10 C11 C12 79.9(5) . . . . ?
Fe1 C10 C11 C12 63.2(3) . . . . ?
C9 C10 C11 Fe1 107.2(4) . . . . ?
C6 C10 C11 Fe1 -68.1(4) . . . . ?
Fe2 C10 C11 Fe1 16.7(4) . . . . ?
C2 Fe1 C11 C12 86.4(3) . . . . ?
C1 Fe1 C11 C12 -30.4(6) . . . . ?
C5 Fe1 C11 C12 -179.9(3) . . . . ?
C13 Fe1 C11 C12 -31.9(3) . . . . ?
C10 Fe1 C11 C12 -121.8(4) . . . . ?
Fe2 Fe1 C11 C12 -132.9(3) . . . . ?
C2 Fe1 C11 C10 -151.7(3) . . . . ?
C1 Fe1 C11 C10 91.4(5) . . . . ?
C5 Fe1 C11 C10 -58.0(3) . . . . ?
C12 Fe1 C11 C10 121.8(4) . . . . ?
C13 Fe1 C11 C10 89.9(3) . . . . ?
Fe2 Fe1 C11 C10 -11.0(2) . . . . ?
C10 C11 C12 C13 -10.5(6) . . . . ?
Fe1 C11 C12 C13 62.7(4) . . . . ?
C10 C11 C12 Fe1 -73.2(3) . . . . ?
C2 Fe1 C12 C13 135.3(3) . . . . ?
C1 Fe1 C12 C13 38.9(3) . . . . ?
C5 Fe1 C12 C13 -127.1(3) . . . . ?
C11 Fe1 C12 C13 -127.3(4) . . . . ?
C10 Fe1 C12 C13 -94.1(3) . . . . ?
Fe2 Fe1 C12 C13 -76.0(3) . . . . ?
C2 Fe1 C12 C11 -97.4(3) . . . . ?
C1 Fe1 C12 C11 166.2(3) . . . . ?
C5 Fe1 C12 C11 0.2(4) . . . . ?
C13 Fe1 C12 C11 127.3(4) . . . . ?
C10 Fe1 C12 C11 33.2(2) . . . . ?
Fe2 Fe1 C12 C11 51.3(3) . . . . ?
C11 C12 C13 C14 33.7(6) . . . . ?
Fe1 C12 C13 C14 94.4(4) . . . . ?
C11 C12 C13 Fe1 -60.7(3) . . . . ?
C2 Fe1 C13 C12 -53.3(3) . . . . ?
C1 Fe1 C13 C12 -146.7(3) . . . . ?
C5 Fe1 C13 C12 116.0(4) . . . . ?
C11 Fe1 C13 C12 32.7(3) . . . . ?
C10 Fe1 C13 C12 70.2(3) . . . . ?
Fe2 Fe1 C13 C12 113.7(3) . . . . ?
C2 Fe1 C13 C14 -171.0(3) . . . . ?
C1 Fe1 C13 C14 95.6(3) . . . . ?
C5 Fe1 C13 C14 -1.7(5) . . . . ?
C12 Fe1 C13 C14 -117.7(4) . . . . ?
C11 Fe1 C13 C14 -85.0(3) . . . . ?
C10 Fe1 C13 C14 -47.5(3) . . . . ?
Fe2 Fe1 C13 C14 -4.0(3) . . . . ?
C7 C6 C14 C13 -163.2(4) . . . . ?
C10 C6 C14 C13 20.8(5) . . . . ?
Fe2 C6 C14 C13 -68.8(5) . . . . ?
C12 C13 C14 C6 -37.3(6) . . . . ?
Fe1 C13 C14 C6 33.5(4) . . . . ?
C5 O5 C15 C16 -175.7(4) . . . . ?
O5 C5 C17 C22 146.1(4) . . . . ?
Fe1 C5 C17 C22 4.3(5) . . . . ?
Fe2 C5 C17 C22 -92.9(4) . . . . ?
O5 C5 C17 C18 -32.2(5) . . . . ?
Fe1 C5 C17 C18 -173.9(3) . . . . ?
Fe2 C5 C17 C18 88.8(4) . . . . ?
C22 C17 C18 C19 2.0(6) . . . . ?
C5 C17 C18 C19 -179.6(4) . . . . ?
C17 C18 C19 C20 -0.9(7) . . . . ?
C18 C19 C20 C21 -0.7(8) . . . . ?
C19 C20 C21 C22 1.0(8) . . . . ?
C18 C17 C22 C21 -1.8(6) . . . . ?
C5 C17 C22 C21 179.9(4) . . . . ?
C20 C21 C22 C17 0.3(8) . . . . ?
